data_2203868
loop_
_publ_author_name
'Zhang, Xingguo'
'Zhong, Ping'
'Hu, Mao-lin'
'Lin, Deqing'
'Lin, Jing'

_publ_section_title
;
 (2,4-Dichlorobenzoylmethyl)triphenylphosphonium chloride
;
_journal_issue 7
_journal_name_full 'Acta Crystallographica Section E'
_journal_page_first o1200
_journal_page_last o1201
_journal_paper_doi 10.1107/S1600536804013996
_journal_volume 60
_journal_year 2004
_chemical_formula_iupac 'C26 H20 Cl2 O P +, Cl -'
_chemical_formula_moiety 'C26 H20 Cl2 O P +, Cl -'
_chemical_formula_sum 'C26 H20 Cl3 O P'
_chemical_formula_weight 485.74
_chemical_name_systematic ?
_space_group_IT_number 14
_symmetry_cell_setting monoclinic
_symmetry_space_group_name_Hall '-P 2ybc'
_symmetry_space_group_name_H-M 'P 1 21/c 1'
_atom_sites_solution_hydrogens geom
_atom_sites_solution_primary direct
_atom_sites_solution_secondary difmap
_audit_creation_method SHELXL-97
_cell_angle_alpha 90.00
_cell_angle_beta 104.8050(10)
_cell_angle_gamma 90.00
_cell_formula_units_Z 4
_cell_length_a 12.5615(4)
_cell_length_b 10.9659(4)
_cell_length_c 17.2638(5)
_cell_measurement_reflns_used 4946
_cell_measurement_temperature 298(2)
_cell_measurement_theta_max 25.16
_cell_measurement_theta_min 2.50
_cell_volume 2299.11(13)
_computing_cell_refinement 'SAINT (Bruker, 2002)'
_computing_data_collection 'SMART (Bruker, 2002)'
_computing_data_reduction SAINT
_computing_molecular_graphics 'SHELXTL (Bruker, 2002)'
_computing_publication_material SHELXTL
_computing_structure_refinement 'SHELXL97 (Sheldrick, 1997)'
_computing_structure_solution 'SHELXS97 (Sheldrick, 1997)'
_diffrn_ambient_temperature 298(2)
_diffrn_measured_fraction_theta_full 0.995
_diffrn_measured_fraction_theta_max 0.995
_diffrn_measurement_device_type 'Bruker APEX area-detector'
_diffrn_measurement_method '\f and \w'
_diffrn_radiation_monochromator graphite
_diffrn_radiation_source 'fine-focus sealed tube'
_diffrn_radiation_type MoK\a
_diffrn_radiation_wavelength 0.71073
_diffrn_reflns_av_R_equivalents 0.0208
_diffrn_reflns_av_sigmaI/netI 0.0249
_diffrn_reflns_limit_h_max 13
_diffrn_reflns_limit_h_min -15
_diffrn_reflns_limit_k_max 13
_diffrn_reflns_limit_k_min -13
_diffrn_reflns_limit_l_max 19
_diffrn_reflns_limit_l_min -20
_diffrn_reflns_number 11818
_diffrn_reflns_theta_full 25.21
_diffrn_reflns_theta_max 25.21
_diffrn_reflns_theta_min 1.68
_diffrn_standards_number 0
_exptl_absorpt_coefficient_mu 0.485
_exptl_absorpt_correction_T_max 0.914
_exptl_absorpt_correction_T_min 0.884
_exptl_absorpt_correction_type multi-scan
_exptl_absorpt_process_details '(SADABS; Bruker, 2002)'
_exptl_crystal_colour Colorless
_exptl_crystal_density_diffrn 1.403
_exptl_crystal_density_method 'not measured'
_exptl_crystal_description Block
_exptl_crystal_F_000 1000
_exptl_crystal_size_max 0.26
_exptl_crystal_size_mid 0.21
_exptl_crystal_size_min 0.19
_refine_diff_density_max 0.342
_refine_diff_density_min -0.268
_refine_ls_extinction_method none
_refine_ls_goodness_of_fit_ref 1.060
_refine_ls_hydrogen_treatment constr
_refine_ls_matrix_type full
_refine_ls_number_parameters 280
_refine_ls_number_reflns 4131
_refine_ls_number_restraints 0
_refine_ls_restrained_S_all 1.060
_refine_ls_R_factor_all 0.0439
_refine_ls_R_factor_gt 0.0386
_refine_ls_shift/su_max 0.001
_refine_ls_shift/su_mean 0.000
_refine_ls_structure_factor_coef Fsqd
_refine_ls_weighting_details 'calc w = 1/[\s^2^(Fo^2^)+(0.0488P)^2^+0.8375P] where P = (Fo^2^+2Fc^2^)/3'
_refine_ls_weighting_scheme calc
_refine_ls_wR_factor_gt 0.0939
_refine_ls_wR_factor_ref 0.0973
_reflns_number_gt 3694
_reflns_number_total 4131
_reflns_threshold_expression I>2\s(I)
_cod_data_source_file cf6357.cif
_cod_data_source_block I
_cod_depositor_comments
;
The following automatic conversions were performed:
'_symmetry_cell_setting' value 'Monoclinic' changed to 'monoclinic'
according to '/home/saulius/struct/CIF-dictionaries/cif_core.dic'
dictionary named 'cif_core.dic' version 2.4.1 from 2010-06-29.

Automatic conversion script
Id: cif_fix_enum 1527 2010-12-29 10:47:43Z saulius 

The following automatic conversions were performed:

'_symmetry_cell_setting' value 'Monoclinic' changed to 'monoclinic'
according to /home/saulius/struct/CIF-dictionaries/cif_core.dic
dictionary named 'cif_core.dic' version 2.4.1 from 2010-06-29.

Automatic conversion script
Id: cif_fix_values 1715 2011-07-08 13:25:40Z adriana 
;
_cod_original_sg_symbol_H-M 'P 21/c'
_cod_database_code 2203868
_cod_database_fobs_code 2203868

loop_
_symmetry_equiv_pos_as_xyz
'x, y, z'
'-x, y+1/2, -z+1/2'
'-x, -y, -z'
'x, -y-1/2, z-1/2'

loop_
_atom_site_label
_atom_site_fract_x
_atom_site_fract_y
_atom_site_fract_z
_atom_site_U_iso_or_equiv
_atom_site_adp_type
_atom_site_calc_flag
_atom_site_refinement_flags
_atom_site_occupancy
_atom_site_type_symbol
Cl1 0.24361(5) 0.02437(6) 0.46942(3) 0.05385(17) Uani d . 1 Cl
Cl2 0.61549(6) 0.25228(6) 0.60973(3) 0.0655(2) Uani d . 1 Cl
Cl3 0.41717(5) 0.40538(5) 0.23792(3) 0.04786(16) Uani d . 1 Cl
P1 0.22962(4) 0.05283(4) 0.14703(3) 0.02852(13) Uani d . 1 P
O1 0.22501(12) 0.01602(15) 0.30247(9) 0.0481(4) Uani d . 1 O
C1 0.34476(19) 0.0414(2) 0.03147(14) 0.0477(5) Uani d . 1 C
H1 0.3975 -0.0016 0.0692 0.057 Uiso calc R 1 H
C2 0.3552(2) 0.0554(2) -0.04595(17) 0.0589(7) Uani d . 1 C
H2 0.4158 0.0222 -0.0600 0.071 Uiso calc R 1 H
C3 0.2771(2) 0.1178(2) -0.10228(14) 0.0561(7) Uani d . 1 C
H3 0.2841 0.1249 -0.1544 0.067 Uiso calc R 1 H
C4 0.1891(2) 0.1693(2) -0.08173(13) 0.0530(6) Uani d . 1 C
H4 0.1370 0.2126 -0.1197 0.064 Uiso calc R 1 H
C5 0.17726(18) 0.1571(2) -0.00459(12) 0.0419(5) Uani d . 1 C
H5 0.1173 0.1924 0.0092 0.050 Uiso calc R 1 H
C6 0.25464(16) 0.09251(17) 0.05215(11) 0.0327(4) Uani d . 1 C
C7 0.12457(19) 0.26426(19) 0.16885(14) 0.0452(5) Uani d . 1 C
H7 0.1916 0.3016 0.1704 0.054 Uiso calc R 1 H
C8 0.0359(2) 0.3323(2) 0.17779(16) 0.0581(6) Uani d . 1 C
H8 0.0437 0.4160 0.1860 0.070 Uiso calc R 1 H
C9 -0.0634(2) 0.2784(2) 0.17482(18) 0.0636(7) Uani d . 1 C
H9 -0.1227 0.3256 0.1802 0.076 Uiso calc R 1 H
C10 -0.0754(2) 0.1548(2) 0.16394(19) 0.0647(7) Uani d . 1 C
H10 -0.1428 0.1182 0.1621 0.078 Uiso calc R 1 H
C11 0.01225(18) 0.0843(2) 0.15565(15) 0.0479(5) Uani d . 1 C
H11 0.0041 0.0003 0.1489 0.058 Uiso calc R 1 H
C12 0.11185(15) 0.13869(17) 0.15738(11) 0.0322(4) Uani d . 1 C
C13 0.12664(19) -0.1564(2) 0.07666(15) 0.0497(6) Uani d . 1 C
H13 0.0826 -0.1040 0.0396 0.060 Uiso calc R 1 H
C14 0.1120(2) -0.2811(2) 0.06840(17) 0.0612(7) Uani d . 1 C
H14 0.0573 -0.3126 0.0263 0.073 Uiso calc R 1 H
C15 0.1787(2) -0.3588(2) 0.12276(16) 0.0547(6) Uani d . 1 C
H15 0.1682 -0.4427 0.1176 0.066 Uiso calc R 1 H
C16 0.2606(2) -0.3126(2) 0.18443(14) 0.0484(6) Uani d . 1 C
H16 0.3061 -0.3654 0.2203 0.058 Uiso calc R 1 H
C17 0.27572(18) -0.18827(19) 0.19343(12) 0.0410(5) Uani d . 1 C
H17 0.3317 -0.1574 0.2349 0.049 Uiso calc R 1 H
C18 0.20702(15) -0.10935(16) 0.14031(11) 0.0316(4) Uani d . 1 C
C19 0.34558(15) 0.09112(17) 0.22925(11) 0.0317(4) Uani d . 1 C
H19A 0.4089 0.0418 0.2271 0.038 Uiso calc R 1 H
H19B 0.3649 0.1763 0.2262 0.038 Uiso calc R 1 H
C20 0.31270(16) 0.06657(17) 0.30704(11) 0.0331(4) Uani d . 1 C
C21 0.38759(16) 0.10597(16) 0.38370(11) 0.0312(4) Uani d . 1 C
C22 0.36295(17) 0.09391(17) 0.45809(12) 0.0353(4) Uani d . 1 C
C23 0.43275(18) 0.13783(18) 0.52769(12) 0.0397(5) Uani d . 1 C
H23 0.4153 0.1296 0.5766 0.048 Uiso calc R 1 H
C24 0.52900(18) 0.19413(18) 0.52286(12) 0.0403(5) Uani d . 1 C
C25 0.55827(17) 0.20601(19) 0.45163(12) 0.0409(5) Uani d . 1 C
H25 0.6243 0.2430 0.4500 0.049 Uiso calc R 1 H
C26 0.48749(16) 0.16186(18) 0.38302(12) 0.0366(4) Uani d . 1 C
H26 0.5066 0.1694 0.3346 0.044 Uiso calc R 1 H

loop_
_atom_site_aniso_label
_atom_site_aniso_U_11
_atom_site_aniso_U_22
_atom_site_aniso_U_33
_atom_site_aniso_U_12
_atom_site_aniso_U_13
_atom_site_aniso_U_23
Cl1 0.0564(4) 0.0627(4) 0.0486(3) -0.0152(3) 0.0248(3) 0.0026(3)
Cl2 0.0780(5) 0.0699(4) 0.0363(3) -0.0185(3) -0.0080(3) 0.0006(3)
Cl3 0.0527(3) 0.0405(3) 0.0540(3) -0.0029(2) 0.0203(3) 0.0055(2)
P1 0.0272(3) 0.0283(2) 0.0303(3) 0.00074(19) 0.0076(2) 0.00056(19)
O1 0.0445(9) 0.0586(10) 0.0410(9) -0.0183(8) 0.0104(7) 0.0010(7)
C1 0.0475(13) 0.0468(12) 0.0552(14) 0.0060(11) 0.0246(11) 0.0041(11)
C2 0.0664(16) 0.0559(14) 0.0701(17) -0.0088(13) 0.0460(15) -0.0116(13)
C3 0.0777(18) 0.0571(14) 0.0398(13) -0.0274(14) 0.0268(13) -0.0083(11)
C4 0.0603(15) 0.0608(15) 0.0343(12) -0.0147(12) 0.0052(11) 0.0063(11)
C5 0.0398(12) 0.0482(12) 0.0378(11) -0.0018(10) 0.0101(9) 0.0032(9)
C6 0.0340(10) 0.0311(9) 0.0342(10) -0.0038(8) 0.0110(8) -0.0021(8)
C7 0.0446(12) 0.0368(11) 0.0577(14) -0.0003(10) 0.0195(11) -0.0046(10)
C8 0.0660(16) 0.0380(12) 0.0762(17) 0.0104(12) 0.0292(14) -0.0054(12)
C9 0.0492(15) 0.0614(16) 0.087(2) 0.0197(13) 0.0298(14) -0.0030(14)
C10 0.0382(13) 0.0620(16) 0.101(2) 0.0024(12) 0.0301(14) -0.0066(15)
C11 0.0381(12) 0.0423(12) 0.0666(15) 0.0004(10) 0.0192(11) -0.0030(11)
C12 0.0305(10) 0.0342(10) 0.0329(10) 0.0046(8) 0.0097(8) 0.0011(8)
C13 0.0448(13) 0.0386(12) 0.0573(14) 0.0041(10) -0.0025(11) -0.0049(10)
C14 0.0546(15) 0.0456(13) 0.0761(18) -0.0077(12) 0.0035(13) -0.0196(13)
C15 0.0711(17) 0.0301(11) 0.0712(17) -0.0032(11) 0.0337(14) -0.0061(11)
C16 0.0670(15) 0.0363(11) 0.0471(13) 0.0116(11) 0.0243(12) 0.0082(10)
C17 0.0485(12) 0.0384(11) 0.0365(11) 0.0058(10) 0.0115(10) 0.0022(9)
C18 0.0317(10) 0.0289(9) 0.0358(10) 0.0013(8) 0.0113(8) 0.0002(8)
C19 0.0295(10) 0.0327(10) 0.0317(10) -0.0011(8) 0.0056(8) -0.0012(8)
C20 0.0361(11) 0.0280(9) 0.0352(10) 0.0009(8) 0.0091(8) 0.0029(8)
C21 0.0347(10) 0.0275(9) 0.0315(10) 0.0031(8) 0.0085(8) 0.0030(8)
C22 0.0405(11) 0.0294(9) 0.0376(11) 0.0022(8) 0.0129(9) 0.0046(8)
C23 0.0545(13) 0.0356(10) 0.0293(10) 0.0042(10) 0.0111(9) 0.0042(8)
C24 0.0494(13) 0.0346(10) 0.0313(11) 0.0007(10) 0.0000(9) 0.0017(8)
C25 0.0367(11) 0.0424(11) 0.0402(12) -0.0042(9) 0.0038(9) 0.0042(9)
C26 0.0374(11) 0.0409(11) 0.0317(10) 0.0006(9) 0.0090(9) 0.0024(9)

loop_
_atom_type_symbol
_atom_type_description
_atom_type_scat_dispersion_real
_atom_type_scat_dispersion_imag
_atom_type_scat_source
C C 0.0033 0.0016 'International Tables Vol C Tables 4.2.6.8 and 6.1.1.4'
H H 0.0000 0.0000 'International Tables Vol C Tables 4.2.6.8 and 6.1.1.4'
O O 0.0106 0.0060 'International Tables Vol C Tables 4.2.6.8 and 6.1.1.4'
P P 0.1023 0.0942 'International Tables Vol C Tables 4.2.6.8 and 6.1.1.4'
Cl Cl 0.1484 0.1585 'International Tables Vol C Tables 4.2.6.8 and 6.1.1.4'

loop_
_geom_angle_atom_site_label_1
_geom_angle_atom_site_label_2
_geom_angle_atom_site_label_3
_geom_angle
_geom_angle_publ_flag
C6 P1 C18 103.99(9) yes
C6 P1 C12 107.65(9) yes
C18 P1 C12 113.76(9) yes
C6 P1 C19 111.49(9) yes
C18 P1 C19 111.28(9) yes
C12 P1 C19 108.59(9) yes
C2 C1 C6 119.2(2) no
C2 C1 H1 120.4 no
C6 C1 H1 120.4 no
C3 C2 C1 120.8(2) no
C3 C2 H2 119.6 no
C1 C2 H2 119.6 no
C4 C3 C2 120.0(2) no
C4 C3 H3 120.0 no
C2 C3 H3 120.0 no
C3 C4 C5 120.2(2) no
C3 C4 H4 119.9 no
C5 C4 H4 119.9 no
C4 C5 C6 120.1(2) no
C4 C5 H5 120.0 no
C6 C5 H5 120.0 no
C5 C6 C1 119.67(19) no
C5 C6 P1 120.89(15) no
C1 C6 P1 118.70(16) no
C8 C7 C12 118.8(2) no
C8 C7 H7 120.6 no
C12 C7 H7 120.6 no
C9 C8 C7 121.1(2) no
C9 C8 H8 119.5 no
C7 C8 H8 119.5 no
C8 C9 C10 119.9(2) no
C8 C9 H9 120.1 no
C10 C9 H9 120.1 no
C9 C10 C11 120.3(2) no
C9 C10 H10 119.8 no
C11 C10 H10 119.8 no
C12 C11 C10 119.9(2) no
C12 C11 H11 120.1 no
C10 C11 H11 120.1 no
C11 C12 C7 120.04(18) no
C11 C12 P1 122.36(15) no
C7 C12 P1 117.59(15) no
C14 C13 C18 120.0(2) no
C14 C13 H13 120.0 no
C18 C13 H13 120.0 no
C15 C14 C13 119.9(2) no
C15 C14 H14 120.0 no
C13 C14 H14 120.0 no
C16 C15 C14 120.2(2) no
C16 C15 H15 119.9 no
C14 C15 H15 119.9 no
C15 C16 C17 120.4(2) no
C15 C16 H16 119.8 no
C17 C16 H16 119.8 no
C16 C17 C18 119.8(2) no
C16 C17 H17 120.1 no
C18 C17 H17 120.1 no
C13 C18 C17 119.65(18) no
C13 C18 P1 119.27(15) no
C17 C18 P1 120.78(15) no
C20 C19 P1 107.79(13) no
C20 C19 H19A 110.1 no
P1 C19 H19A 110.1 no
C20 C19 H19B 110.1 no
P1 C19 H19B 110.1 no
H19A C19 H19B 108.5 no
O1 C20 C21 123.30(17) yes
O1 C20 C19 117.84(17) yes
C21 C20 C19 118.85(16) no
C26 C21 C22 117.21(18) no
C26 C21 C20 119.16(17) no
C22 C21 C20 123.60(17) no
C23 C22 C21 121.64(19) no
C23 C22 Cl1 115.44(15) yes
C21 C22 Cl1 122.91(16) yes
C24 C23 C22 118.37(18) no
C24 C23 H23 120.8 no
C22 C23 H23 120.8 no
C25 C24 C23 122.33(19) no
C25 C24 Cl2 119.12(17) yes
C23 C24 Cl2 118.55(16) yes
C26 C25 C24 118.34(19) no
C26 C25 H25 120.8 no
C24 C25 H25 120.8 no
C25 C26 C21 122.08(18) no
C25 C26 H26 119.0 no
C21 C26 H26 119.0 no

loop_
_geom_bond_atom_site_label_1
_geom_bond_atom_site_label_2
_geom_bond_distance
_geom_bond_publ_flag
Cl1 C22 1.737(2) yes
Cl2 C24 1.733(2) yes
P1 C6 1.7984(19) yes
P1 C18 1.8000(19) yes
P1 C12 1.8006(18) yes
P1 C19 1.8044(19) yes
O1 C20 1.218(2) yes
C1 C2 1.384(3) no
C1 C6 1.389(3) no
C1 H1 0.930 no
C2 C3 1.374(4) no
C2 H2 0.930 no
C3 C4 1.366(4) no
C3 H3 0.930 no
C4 C5 1.384(3) no
C4 H4 0.930 no
C5 C6 1.385(3) no
C5 H5 0.930 no
C7 C8 1.382(3) no
C7 C12 1.395(3) no
C7 H7 0.930 no
C8 C9 1.369(4) no
C8 H8 0.930 no
C9 C10 1.372(4) no
C9 H9 0.930 no
C10 C11 1.382(3) no
C10 H10 0.930 no
C11 C12 1.380(3) no
C11 H11 0.930 no
C13 C14 1.382(3) no
C13 C18 1.388(3) no
C13 H13 0.930 no
C14 C15 1.381(4) no
C14 H14 0.930 no
C15 C16 1.374(3) no
C15 H15 0.930 no
C16 C17 1.380(3) no
C16 H16 0.930 no
C17 C18 1.389(3) no
C17 H17 0.930 no
C19 C20 1.526(3) yes
C19 H19A 0.970 no
C19 H19B 0.970 no
C20 C21 1.479(3) yes
C21 C26 1.399(3) no
C21 C22 1.402(3) no
C22 C23 1.381(3) no
C23 C24 1.379(3) no
C23 H23 0.930 no
C24 C25 1.377(3) no
C25 C26 1.375(3) no
C25 H25 0.930 no
C26 H26 0.930 no

loop_
_geom_hbond_atom_site_label_D
_geom_hbond_atom_site_label_H
_geom_hbond_atom_site_label_A
_geom_hbond_site_symmetry_A
_geom_hbond_distance_DH
_geom_hbond_distance_HA
_geom_hbond_distance_DA
_geom_hbond_angle_DHA
C3 H3 Cl3 4_565 0.93 2.82 3.640(2) 148
C9 H9 O1 2 0.93 2.51 3.386(3) 157
C17 H17 Cl2 3_656 0.93 2.79 3.396(2) 123
C19 H19A Cl3 2_645 0.97 2.59 3.534(2) 165
C19 H19B Cl3 . 0.97 2.59 3.555(2) 173
C23 H23 Cl3 4_566 0.93 2.80 3.715(2) 166

loop_
_cod_related_entry_id
_cod_related_entry_database
_cod_related_entry_code
1 ChemSpider 21130718
